data_1552742
loop_
_publ_author_name
'Ly, Jack'
'Martin, Kara'
'Thomas, Simil'
'Yamashita, Masataka'
'Yu, Beihang'
'Pointer, Craig A.'
'Yamada, Hiroko'
'Carter, Kenneth R.'
'Parkin, Sean'
'Zhang, Lei'
'Bredas, Jean-Luc'
'Young, Elizabeth R.'
'Briseno, Alejandro L.'

_publ_section_title
;
 Short Excited-State Lifetimes Enable Photo-Oxidatively Stable Rubrene
 Derivatives.
;
_journal_issue 35
_journal_name_full 'The journal of physical chemistry. A'
_journal_page_first 7558
_journal_paper_doi 10.1021/acs.jpca.9b04203
_journal_volume 123
_journal_year 2019
_chemical_formula_moiety 'C50 H28'
_chemical_formula_sum 'C50 H28'
_chemical_formula_weight 628.72
_space_group_crystal_system monoclinic
_space_group_IT_number 15
_space_group_name_Hall '-I 2ya'
_space_group_name_H-M_alt 'I 1 2/a 1'
_atom_sites_solution_hydrogens difmap
_atom_sites_solution_primary direct
_atom_sites_solution_secondary difmap
_audit_creation_method 'SHELXL-2014/7 and CIFFIX'
_cell_angle_alpha 90
_cell_angle_beta 91.961(1)
_cell_angle_gamma 90
_cell_formula_units_Z 4
_cell_length_a 18.9506(3)
_cell_length_b 5.3187(1)
_cell_length_c 33.0475(7)
_cell_measurement_reflns_used 6482
_cell_measurement_temperature 90.0(2)
_cell_measurement_theta_max 68.09
_cell_measurement_theta_min 2.68
_cell_volume 3328.99(11)
_computing_cell_refinement '<i>APEX2</i> (Bruker-AXS, 2006)'
_computing_data_collection '<i>APEX2</i> (Bruker-AXS, 2006)'
_computing_data_reduction '<i>APEX2</i> (Bruker-AXS, 2006)'
_computing_molecular_graphics '<i>XP in SHELXTL</i> (Sheldrick, 2008)'
_computing_publication_material '<i>SHELX</i> (Sheldrick, 2008) and <i>CIFFIX</i> (Parkin, 2013)'
_computing_structure_refinement '<i>SHELXL-2014/7</i> (Sheldrick, 2015b)'
_computing_structure_solution '<i>SHELXT</i> (Sheldrick, 2015a)'
_diffrn_ambient_temperature 90.0(2)
_diffrn_detector_area_resol_mean 5.6
_diffrn_measured_fraction_theta_full 0.981
_diffrn_measured_fraction_theta_max 0.979
_diffrn_measurement_device_type 'Bruker X8 Proteum diffractometer'
_diffrn_measurement_method '\f and \w scans'
_diffrn_radiation_type CuK\a
_diffrn_radiation_wavelength 1.54178
_diffrn_reflns_av_R_equivalents 0.0569
_diffrn_reflns_av_unetI/netI 0.0334
_diffrn_reflns_Laue_measured_fraction_full 0.981
_diffrn_reflns_Laue_measured_fraction_max 0.979
_diffrn_reflns_limit_h_max 22
_diffrn_reflns_limit_h_min -22
_diffrn_reflns_limit_k_max 6
_diffrn_reflns_limit_k_min -2
_diffrn_reflns_limit_l_max 39
_diffrn_reflns_limit_l_min -39
_diffrn_reflns_number 22145
_diffrn_reflns_point_group_measured_fraction_full 0.981
_diffrn_reflns_point_group_measured_fraction_max 0.979
_diffrn_reflns_theta_full 67.679
_diffrn_reflns_theta_max 68.120
_diffrn_reflns_theta_min 2.676
_diffrn_source 'fine-focus rotating anode'
_exptl_absorpt_coefficient_mu 0.542
_exptl_absorpt_correction_T_max 0.942
_exptl_absorpt_correction_T_min 0.623
_exptl_absorpt_correction_type multi-scan
_exptl_absorpt_process_details '<i>SADABS</i> (Krause et al., 2015)'
_exptl_crystal_colour red
_exptl_crystal_density_diffrn 1.254
_exptl_crystal_description rod
_exptl_crystal_F_000 1312
_exptl_crystal_size_max 0.250
_exptl_crystal_size_mid 0.040
_exptl_crystal_size_min 0.020
_refine_diff_density_max 0.166
_refine_diff_density_min -0.168
_refine_diff_density_rms 0.039
_refine_ls_extinction_method none
_refine_ls_goodness_of_fit_ref 1.026
_refine_ls_hydrogen_treatment constr
_refine_ls_matrix_type full
_refine_ls_number_parameters 226
_refine_ls_number_reflns 2986
_refine_ls_number_restraints 0
_refine_ls_restrained_S_all 1.026
_refine_ls_R_factor_all 0.0534
_refine_ls_R_factor_gt 0.0395
_refine_ls_shift/su_max 0.001
_refine_ls_shift/su_mean 0.000
_refine_ls_structure_factor_coef Fsqd
_refine_ls_weighting_details 'w=1/[\s^2^(Fo^2^)+(0.0577P)^2^+1.4989P] where P=(Fo^2^+2Fc^2^)/3'
_refine_ls_weighting_scheme calc
_refine_ls_wR_factor_gt 0.1006
_refine_ls_wR_factor_ref 0.1091
_reflns_Friedel_coverage 0.000
_reflns_number_gt 2380
_reflns_number_total 2986
_reflns_threshold_expression 'I > 2\s(I)'
_cod_data_source_file jp9b04203_si_005.cif
_cod_data_source_block x15156
_cod_original_sg_symbol_H-M 'I 2/a'
_cod_database_code 1552742
_shelx_shelxl_version_number 2014/7
_shelx_space_group_comment
; 
The symmetry employed for this shelxl refinement is uniquely defined 
by the following loop, which should always be used as a source of 
symmetry information in preference to the above space-group names. 
They are only intended as comments. 
;
_shelx_estimated_absorpt_t_min 0.876
_shelx_estimated_absorpt_t_max 0.989
_exptl_absorpt_special_details
; 
In addition to absorption, multi-scan techniques also correct other slowly 
varying changes in scale factor over reciprocal space, such as those caused 
by x-ray beam inhomogeneity, goniometer imperfection, crystal decomposition, 
crystal longer than the x-ray beam cross section, absorption by the crystal 
mount etc.  These account, by and large, for much of the difference between 
estimated values of Tmin and Tmax and the _exptl_absorpt_correction_ values. 
;

loop_
_space_group_symop_operation_xyz
'x, y, z'
'-x+1/2, y, -z'
'x+1/2, y+1/2, z+1/2'
'-x+1, y+1/2, -z+1/2'
'-x, -y, -z'
'x-1/2, -y, z'
'-x+1/2, -y+1/2, -z+1/2'
'x, -y+1/2, z+1/2'

loop_
_atom_site_label
_atom_site_type_symbol
_atom_site_fract_x
_atom_site_fract_y
_atom_site_fract_z
_atom_site_U_iso_or_equiv
_atom_site_adp_type
_atom_site_occupancy
_atom_site_site_symmetry_order
_atom_site_calc_flag
_atom_site_refinement_flags_posn
_atom_site_refinement_flags_adp
C1 C 0.50156(7) 0.6636(2) 0.55058(4) 0.0187(3) Uani 1 1 d . .
C2 C 0.44923(7) 0.8495(2) 0.54399(4) 0.0186(3) Uani 1 1 d . .
C3 C 0.43637(7) 1.0392(3) 0.57335(4) 0.0213(3) Uani 1 1 d . .
H3A H 0.4648 1.0456 0.5976 0.026 Uiso 1 1 calc R U
C4 C 0.38395(7) 1.2110(3) 0.56717(4) 0.0227(3) Uani 1 1 d . .
H4A H 0.3769 1.3384 0.5868 0.027 Uiso 1 1 calc R U
C5 C 0.33988(7) 1.2013(3) 0.53181(4) 0.0226(3) Uani 1 1 d . .
H5A H 0.3027 1.3199 0.5281 0.027 Uiso 1 1 calc R U
C6 C 0.35030(8) 1.0232(3) 0.50301(4) 0.0216(3) Uani 1 1 d . .
H6A H 0.3199 1.0177 0.4796 0.026 Uiso 1 1 calc R U
C7 C 0.40622(7) 0.8447(2) 0.50761(4) 0.0185(3) Uani 1 1 d . .
C8 C 0.41856(7) 0.6593(2) 0.47806(4) 0.0187(3) Uani 1 1 d . .
C9 C 0.47887(7) 0.4994(2) 0.48146(4) 0.0180(3) Uani 1 1 d . .
C10 C 0.52727(7) 0.6275(3) 0.59114(4) 0.0201(3) Uani 1 1 d . .
C11 C 0.54004(7) 0.5874(3) 0.62665(4) 0.0224(3) Uani 1 1 d . .
C12 C 0.56074(8) 0.5319(3) 0.66757(4) 0.0233(3) Uani 1 1 d . .
C13 C 0.60379(9) 0.3239(3) 0.67659(5) 0.0299(4) Uani 1 1 d . .
H13A H 0.6171 0.2134 0.6556 0.036 Uiso 1 1 calc R U
C14 C 0.62701(9) 0.2793(3) 0.71606(5) 0.0364(4) Uani 1 1 d . .
H14A H 0.6565 0.1387 0.7220 0.044 Uiso 1 1 calc R U
C15 C 0.60753(10) 0.4389(3) 0.74700(5) 0.0383(4) Uani 1 1 d . .
H15A H 0.6246 0.4100 0.7740 0.046 Uiso 1 1 calc R U
C16 C 0.56329(10) 0.6398(3) 0.73848(5) 0.0358(4) Uani 1 1 d . .
H16A H 0.5485 0.7453 0.7598 0.043 Uiso 1 1 calc R U
C17 C 0.54046(9) 0.6880(3) 0.69909(5) 0.0286(4) Uani 1 1 d . .
H17A H 0.5108 0.8284 0.6934 0.034 Uiso 1 1 calc R U
C18 C 0.36604(7) 0.6245(3) 0.44675(4) 0.0197(3) Uani 1 1 d . .
C19 C 0.31752(7) 0.5907(3) 0.42264(4) 0.0206(3) Uani 1 1 d . .
C20 C 0.26504(7) 0.5451(3) 0.39144(4) 0.0203(3) Uani 1 1 d . .
C21 C 0.20903(8) 0.7127(3) 0.38537(4) 0.0229(3) Uani 1 1 d . .
H21A H 0.2049 0.8545 0.4026 0.027 Uiso 1 1 calc R U
C22 C 0.15944(8) 0.6724(3) 0.35419(5) 0.0285(4) Uani 1 1 d . .
H22A H 0.1212 0.7863 0.3502 0.034 Uiso 1 1 calc R U
C23 C 0.16542(9) 0.4676(3) 0.32888(5) 0.0319(4) Uani 1 1 d . .
H23A H 0.1317 0.4420 0.3073 0.038 Uiso 1 1 calc R U
C24 C 0.22074(9) 0.2990(3) 0.33491(5) 0.0314(4) Uani 1 1 d . .
H24A H 0.2247 0.1578 0.3175 0.038 Uiso 1 1 calc R U
C25 C 0.27006(8) 0.3361(3) 0.36618(5) 0.0261(3) Uani 1 1 d . .
H25A H 0.3074 0.2191 0.3705 0.031 Uiso 1 1 calc R U

loop_
_atom_site_aniso_label
_atom_site_aniso_U_11
_atom_site_aniso_U_22
_atom_site_aniso_U_33
_atom_site_aniso_U_23
_atom_site_aniso_U_13
_atom_site_aniso_U_12
C1 0.0189(7) 0.0187(7) 0.0186(7) 0.0003(5) 0.0007(5) -0.0033(5)
C2 0.0187(7) 0.0183(7) 0.0189(7) -0.0002(5) 0.0032(5) -0.0039(5)
C3 0.0230(7) 0.0210(7) 0.0199(7) -0.0017(5) 0.0025(5) -0.0039(5)
C4 0.0240(7) 0.0197(7) 0.0248(8) -0.0036(6) 0.0063(6) -0.0013(6)
C5 0.0218(7) 0.0175(7) 0.0286(8) 0.0011(6) 0.0036(6) 0.0021(5)
C6 0.0216(7) 0.0204(7) 0.0227(7) 0.0020(5) 0.0011(6) 0.0000(5)
C7 0.0185(7) 0.0175(7) 0.0197(7) 0.0015(5) 0.0017(5) -0.0035(5)
C8 0.0207(7) 0.0178(7) 0.0177(7) 0.0025(5) 0.0013(5) -0.0026(5)
C9 0.0198(7) 0.0154(7) 0.0190(7) 0.0016(5) 0.0002(5) -0.0034(5)
C10 0.0208(7) 0.0183(7) 0.0212(8) -0.0025(5) 0.0013(5) -0.0003(5)
C11 0.0230(7) 0.0222(7) 0.0222(8) -0.0021(6) 0.0012(6) -0.0009(6)
C12 0.0253(8) 0.0243(8) 0.0200(7) 0.0022(6) -0.0013(6) -0.0053(6)
C13 0.0324(9) 0.0292(9) 0.0281(8) 0.0058(6) 0.0017(7) 0.0003(6)
C14 0.0356(9) 0.0359(9) 0.0376(10) 0.0168(8) -0.0024(7) -0.0011(7)
C15 0.0476(10) 0.0409(10) 0.0256(9) 0.0104(7) -0.0106(7) -0.0114(8)
C16 0.0498(10) 0.0357(9) 0.0215(8) -0.0017(7) -0.0042(7) -0.0074(8)
C17 0.0369(9) 0.0263(8) 0.0223(8) 0.0006(6) -0.0032(6) -0.0032(6)
C18 0.0221(7) 0.0167(7) 0.0202(7) -0.0002(5) 0.0017(6) 0.0025(5)
C19 0.0217(7) 0.0197(7) 0.0205(7) 0.0008(5) 0.0015(6) 0.0009(5)
C20 0.0208(7) 0.0214(7) 0.0187(7) 0.0031(5) 0.0002(5) -0.0035(5)
C21 0.0253(8) 0.0220(7) 0.0213(7) 0.0029(6) 0.0000(6) -0.0021(6)
C22 0.0285(8) 0.0291(8) 0.0275(8) 0.0101(6) -0.0057(6) -0.0022(6)
C23 0.0367(9) 0.0340(9) 0.0243(8) 0.0053(6) -0.0098(7) -0.0105(7)
C24 0.0401(9) 0.0275(8) 0.0265(8) -0.0047(6) -0.0018(7) -0.0096(7)
C25 0.0278(8) 0.0226(8) 0.0279(8) -0.0006(6) 0.0002(6) -0.0018(6)

loop_
_atom_type_symbol
_atom_type_description
_atom_type_scat_dispersion_real
_atom_type_scat_dispersion_imag
_atom_type_scat_source
C C 0.0181 0.0091 'International Tables Vol C Tables 4.2.6.8 and 6.1.1.4'
H H 0.0000 0.0000 'International Tables Vol C Tables 4.2.6.8 and 6.1.1.4'

loop_
_geom_angle_atom_site_label_1
_geom_angle_atom_site_label_2
_geom_angle_atom_site_label_3
_geom_angle
_geom_angle_site_symmetry_1
_geom_angle_site_symmetry_3
C2 C1 C10 117.10(12) . .
C2 C1 C9 120.65(13) . 5_666
C10 C1 C9 121.84(12) . 5_666
C1 C2 C3 121.72(13) . .
C1 C2 C7 119.64(12) . .
C3 C2 C7 118.61(13) . .
C4 C3 C2 120.94(14) . .
C4 C3 H3A 119.5 . .
C2 C3 H3A 119.5 . .
C3 C4 C5 120.50(13) . .
C3 C4 H4A 119.8 . .
C5 C4 H4A 119.8 . .
C6 C5 C4 120.47(13) . .
C6 C5 H5A 119.8 . .
C4 C5 H5A 119.8 . .
C5 C6 C7 120.89(14) . .
C5 C6 H6A 119.6 . .
C7 C6 H6A 119.6 . .
C8 C7 C6 122.06(13) . .
C8 C7 C2 119.38(12) . .
C6 C7 C2 118.52(13) . .
C7 C8 C18 117.71(12) . .
C7 C8 C9 120.87(13) . .
C18 C8 C9 121.23(12) . .
C8 C9 C1 122.13(13) . 5_666
C8 C9 C9 119.03(15) . 5_666
C1 C9 C9 118.84(15) 5_666 5_666
C11 C10 C1 171.29(15) . .
C10 C11 C12 175.16(15) . .
C17 C12 C13 118.96(14) . .
C17 C12 C11 120.69(14) . .
C13 C12 C11 120.31(14) . .
C14 C13 C12 120.04(15) . .
C14 C13 H13A 120.0 . .
C12 C13 H13A 120.0 . .
C13 C14 C15 120.37(16) . .
C13 C14 H14A 119.8 . .
C15 C14 H14A 119.8 . .
C16 C15 C14 119.84(15) . .
C16 C15 H15A 120.1 . .
C14 C15 H15A 120.1 . .
C15 C16 C17 120.26(16) . .
C15 C16 H16A 119.9 . .
C17 C16 H16A 119.9 . .
C16 C17 C12 120.48(15) . .
C16 C17 H17A 119.8 . .
C12 C17 H17A 119.8 . .
C19 C18 C8 174.57(14) . .
C18 C19 C20 174.63(15) . .
C25 C20 C21 119.33(14) . .
C25 C20 C19 120.48(13) . .
C21 C20 C19 120.17(13) . .
C22 C21 C20 120.07(14) . .
C22 C21 H21A 120.0 . .
C20 C21 H21A 120.0 . .
C23 C22 C21 120.28(15) . .
C23 C22 H22A 119.9 . .
C21 C22 H22A 119.9 . .
C22 C23 C24 120.00(15) . .
C22 C23 H23A 120.0 . .
C24 C23 H23A 120.0 . .
C25 C24 C23 120.14(15) . .
C25 C24 H24A 119.9 . .
C23 C24 H24A 119.9 . .
C24 C25 C20 120.17(14) . .
C24 C25 H25A 119.9 . .
C20 C25 H25A 119.9 . .

loop_
_geom_bond_atom_site_label_1
_geom_bond_atom_site_label_2
_geom_bond_distance
_geom_bond_site_symmetry_2
C1 C2 1.412(2) .
C1 C10 1.4234(19) .
C1 C9 1.4275(19) 5_666
C2 C3 1.4265(19) .
C2 C7 1.4296(19) .
C3 C4 1.360(2) .
C3 H3A 0.9500 .
C4 C5 1.414(2) .
C4 H4A 0.9500 .
C5 C6 1.362(2) .
C5 H5A 0.9500 .
C6 C7 1.427(2) .
C6 H6A 0.9500 .
C7 C8 1.413(2) .
C8 C18 1.4232(19) .
C8 C9 1.426(2) .
C9 C1 1.4274(19) 5_666
C9 C9 1.441(3) 5_666
C10 C11 1.209(2) .
C11 C12 1.426(2) .
C12 C17 1.396(2) .
C12 C13 1.400(2) .
C13 C14 1.383(2) .
C13 H13A 0.9500 .
C14 C15 1.389(3) .
C14 H14A 0.9500 .
C15 C16 1.381(3) .
C15 H15A 0.9500 .
C16 C17 1.382(2) .
C16 H16A 0.9500 .
C17 H17A 0.9500 .
C18 C19 1.209(2) .
C19 C20 1.428(2) .
C20 C25 1.395(2) .
C20 C21 1.395(2) .
C21 C22 1.387(2) .
C21 H21A 0.9500 .
C22 C23 1.380(2) .
C22 H22A 0.9500 .
C23 C24 1.389(2) .
C23 H23A 0.9500 .
C24 C25 1.384(2) .
C24 H24A 0.9500 .
C25 H25A 0.9500 .

loop_
_geom_torsion_atom_site_label_1
_geom_torsion_atom_site_label_2
_geom_torsion_atom_site_label_3
_geom_torsion_atom_site_label_4
_geom_torsion
_geom_torsion_site_symmetry_1
_geom_torsion_site_symmetry_4
C10 C1 C2 C3 17.11(19) . .
C9 C1 C2 C3 -170.11(12) 5_666 .
C10 C1 C2 C7 -160.93(12) . .
C9 C1 C2 C7 11.85(19) 5_666 .
C1 C2 C3 C4 -177.47(13) . .
C7 C2 C3 C4 0.6(2) . .
C2 C3 C4 C5 1.5(2) . .
C3 C4 C5 C6 -1.4(2) . .
C4 C5 C6 C7 -0.7(2) . .
C5 C6 C7 C8 -179.47(13) . .
C5 C6 C7 C2 2.8(2) . .
C1 C2 C7 C8 -2.39(19) . .
C3 C2 C7 C8 179.51(12) . .
C1 C2 C7 C6 175.43(12) . .
C3 C2 C7 C6 -2.68(18) . .
C6 C7 C8 C18 -11.20(19) . .
C2 C7 C8 C18 166.53(12) . .
C6 C7 C8 C9 173.73(12) . .
C2 C7 C8 C9 -8.5(2) . .
C7 C8 C9 C1 -170.61(12) . 5_666
C18 C8 C9 C1 14.5(2) . 5_666
C7 C8 C9 C9 10.0(2) . 5_666
C18 C8 C9 C9 -164.93(15) . 5_666
C17 C12 C13 C14 -1.6(2) . .
C11 C12 C13 C14 176.28(15) . .
C12 C13 C14 C15 0.4(2) . .
C13 C14 C15 C16 1.6(3) . .
C14 C15 C16 C17 -2.4(3) . .
C15 C16 C17 C12 1.2(3) . .
C13 C12 C17 C16 0.8(2) . .
C11 C12 C17 C16 -177.06(15) . .
C25 C20 C21 C22 -0.7(2) . .
C19 C20 C21 C22 177.84(13) . .
C20 C21 C22 C23 -0.4(2) . .
C21 C22 C23 C24 0.9(2) . .
C22 C23 C24 C25 -0.2(2) . .
C23 C24 C25 C20 -0.9(2) . .
C21 C20 C25 C24 1.4(2) . .
C19 C20 C25 C24 -177.18(14) . .
